data_4105465
loop_
_publ_author_name
'Karla Ram\'irez-Gualito'
'Rosa Alonso-R\'ios'
'Beatriz Quiroz-Garc\'ia'
'Aar\'on Rojas-Aguilar'
'Dolores D\'iaz'
'Jes\'us Jim\'enez-Barbero'
'Gabriel Cuevas'

_publ_section_title
;
 Enthalpic Nature of the CH/\p Interaction Involved in the Recognition of
 Carbohydrates by Aromatic Compounds, Confirmed by a Novel Interplay of
 NMR, Calorimetry, and Theoretical Calculations
;
_journal_name_full 'Journal of the American Chemical Society'
_journal_page_first 18129
_journal_page_last 18138
_journal_paper_doi 10.1021/ja903950t
_journal_volume 131
_journal_year 2009
_chemical_absolute_configuration rm
_chemical_formula_moiety 'C11 H22 O6'
_chemical_formula_sum 'C11 H22 O6'
_chemical_formula_weight 250.29
_chemical_name_systematic
; 
 ? 
;
_space_group_IT_number 4
_symmetry_cell_setting monoclinic
_symmetry_space_group_name_Hall 'P 2yb'
_symmetry_space_group_name_H-M 'P 1 21 1'
_atom_sites_solution_hydrogens geom
_atom_sites_solution_primary direct
_atom_sites_solution_secondary difmap
_audit_creation_method SHELXL-97
_cell_angle_alpha 90.00
_cell_angle_beta 98.142(3)
_cell_angle_gamma 90.00
_cell_formula_units_Z 4
_cell_length_a 9.4955(17)
_cell_length_b 8.5120(15)
_cell_length_c 17.129(3)
_cell_measurement_reflns_used 2700
_cell_measurement_temperature 173(2)
_cell_measurement_theta_max 26.98
_cell_measurement_theta_min 2.17
_cell_volume 1370.5(4)
_computing_cell_refinement 'SMART V 5.625 (Bruker, 1999)'
_computing_data_collection 'SMART V 5.625 (Bruker, 1999)'
_computing_data_reduction 'SAINT V 6.23C (Bruker, 1999)'
_computing_molecular_graphics 'SHELXTL V 6.12 (Sheldrick, 2000)'
_computing_publication_material 'SHELXTL V 6.12 (Sheldrick, 2000)'
_computing_structure_refinement 'SHELXTL V 6.12 (Sheldrick, 2000)'
_computing_structure_solution 'SHELXTL V 6.12 (Sheldrick, 2000)'
_diffrn_ambient_temperature 173(2)
_diffrn_detector_area_resol_mean 0.661
_diffrn_measured_fraction_theta_full 0.999
_diffrn_measured_fraction_theta_max 0.999
_diffrn_measurement_device_type 'Bruker Smart Apex CCD diffractometer'
_diffrn_measurement_method \w-scans
_diffrn_radiation_monochromator graphite
_diffrn_radiation_source 'fine-focus sealed tube'
_diffrn_radiation_type MoK\a
_diffrn_radiation_wavelength 0.71073
_diffrn_reflns_av_R_equivalents 0.0561
_diffrn_reflns_av_sigmaI/netI 0.0565
_diffrn_reflns_limit_h_max 12
_diffrn_reflns_limit_h_min -12
_diffrn_reflns_limit_k_max 11
_diffrn_reflns_limit_k_min -11
_diffrn_reflns_limit_l_max 22
_diffrn_reflns_limit_l_min -20
_diffrn_reflns_number 13467
_diffrn_reflns_theta_full 27.56
_diffrn_reflns_theta_max 27.56
_diffrn_reflns_theta_min 2.17
_diffrn_standards_decay_% 0
_exptl_absorpt_coefficient_mu 0.098
_exptl_absorpt_correction_T_max 0.9935
_exptl_absorpt_correction_T_min 0.9763
_exptl_absorpt_correction_type multi-scan
_exptl_absorpt_process_details '(Sheldrick, 2007)'
_exptl_crystal_colour colorless
_exptl_crystal_density_diffrn 1.213
_exptl_crystal_description prism
_exptl_crystal_F_000 544
_exptl_crystal_size_max 0.312
_exptl_crystal_size_mid 0.118
_exptl_crystal_size_min 0.066
_refine_diff_density_max 0.247
_refine_diff_density_min -0.153
_refine_diff_density_rms 0.041
_refine_ls_extinction_method none
_refine_ls_goodness_of_fit_ref 0.982
_refine_ls_hydrogen_treatment noref
_refine_ls_matrix_type full
_refine_ls_number_parameters 316
_refine_ls_number_reflns 3375
_refine_ls_number_restraints 1
_refine_ls_restrained_S_all 0.982
_refine_ls_R_factor_all 0.0977
_refine_ls_R_factor_gt 0.0551
_refine_ls_shift/su_max 0.000
_refine_ls_shift/su_mean 0.000
_refine_ls_structure_factor_coef Fsqd
_refine_ls_weighting_details 'calc w=1/[\s^2^(Fo^2^)+(0.0651P)^2^] where P=(Fo^2^+2Fc^2^)/3'
_refine_ls_weighting_scheme calc
_refine_ls_wR_factor_gt 0.1161
_refine_ls_wR_factor_ref 0.1339
_reflns_number_gt 2091
_reflns_number_total 3375
_reflns_threshold_expression >2sigma(I)
_cod_data_source_file ja903950t_si_002.cif
_cod_data_source_block 142CGG07
_cod_original_sg_symbol_H-M 'P 21'
_cod_database_code 4105465

loop_
_symmetry_equiv_pos_as_xyz
'x, y, z'
'-x, y+1/2, -z'

loop_
_atom_site_label
_atom_site_type_symbol
_atom_site_fract_x
_atom_site_fract_y
_atom_site_fract_z
_atom_site_U_iso_or_equiv
_atom_site_adp_type
_atom_site_occupancy
_atom_site_symmetry_multiplicity
_atom_site_calc_flag
_atom_site_refinement_flags
O1A O 0.4917(3) 0.2347(3) 0.85265(13) 0.0468(7) Uani 1 1 d .
O2A O 0.2247(3) 0.3859(3) 0.85136(15) 0.0525(8) Uani 1 1 d .
O3A O 0.1341(3) 0.3990(3) 1.00502(18) 0.0593(8) Uani 1 1 d .
O4A O 0.3562(3) 0.2244(3) 1.08985(15) 0.0497(7) Uani 1 1 d .
O5A O 0.5495(2) 0.2892(3) 0.98254(12) 0.0312(6) Uani 1 1 d .
O6A O 0.7760(3) 0.3831(4) 1.10162(15) 0.0496(7) Uani 1 1 d .
C1A C 0.4632(4) 0.3370(4) 0.91219(19) 0.0350(9) Uani 1 1 d .
H1A H 0.4875 0.4471 0.8987 0.042 Uiso 1 1 calc R
C2A C 0.3070(4) 0.3263(5) 0.9212(2) 0.0390(9) Uani 1 1 d .
H2A H 0.2811 0.2141 0.9290 0.047 Uiso 1 1 calc R
C3A C 0.2769(3) 0.4223(4) 0.9912(2) 0.0384(9) Uani 1 1 d .
H3A H 0.2894 0.5358 0.9789 0.046 Uiso 1 1 calc R
C4A C 0.3799(4) 0.3811(4) 1.0646(2) 0.0364(8) Uani 1 1 d .
H4A H 0.3667 0.4563 1.1078 0.044 Uiso 1 1 calc R
C5A C 0.5315(3) 0.3911(4) 1.04723(18) 0.0331(8) Uani 1 1 d .
H5A H 0.5513 0.5016 1.0322 0.040 Uiso 1 1 calc R
C6A C 0.6379(4) 0.3445(4) 1.11635(19) 0.0375(9) Uani 1 1 d .
H6A H 0.6171 0.3999 1.1642 0.045 Uiso 1 1 calc R
H6B H 0.6316 0.2301 1.1256 0.045 Uiso 1 1 calc R
C7A C 0.6278(5) 0.2616(6) 0.8292(2) 0.0621(13) Uani 1 1 d .
H7A H 0.6490 0.1776 0.7935 0.093 Uiso 1 1 calc R
H7B H 0.7005 0.2628 0.8759 0.093 Uiso 1 1 calc R
H7C H 0.6275 0.3629 0.8020 0.093 Uiso 1 1 calc R
C8A C 0.1406(5) 0.2747(6) 0.8069(3) 0.0708(15) Uani 1 1 d .
H8A H 0.0956 0.3228 0.7576 0.106 Uiso 1 1 calc R
H8B H 0.0669 0.2367 0.8369 0.106 Uiso 1 1 calc R
H8C H 0.2001 0.1864 0.7948 0.106 Uiso 1 1 calc R
C9A C 0.0453(5) 0.5243(7) 0.9951(4) 0.100(2) Uani 1 1 d .
H9A H -0.0486 0.4939 1.0076 0.150 Uiso 1 1 calc R
H9B H 0.0364 0.5603 0.9403 0.150 Uiso 1 1 calc R
H9C H 0.0838 0.6094 1.0304 0.150 Uiso 1 1 calc R
C10A C 0.2825(6) 0.2146(7) 1.1559(3) 0.100(2) Uani 1 1 d .
H10A H 0.2700 0.1040 1.1692 0.150 Uiso 1 1 calc R
H10B H 0.1891 0.2646 1.1433 0.150 Uiso 1 1 calc R
H10C H 0.3373 0.2684 1.2009 0.150 Uiso 1 1 calc R
C11A C 0.8807(5) 0.3264(6) 1.1625(2) 0.0639(13) Uani 1 1 d .
H11A H 0.9755 0.3551 1.1509 0.096 Uiso 1 1 calc R
H11B H 0.8735 0.2119 1.1659 0.096 Uiso 1 1 calc R
H11C H 0.8654 0.3733 1.2129 0.096 Uiso 1 1 calc R
O1B O 0.4831(3) -0.0177(3) 0.34387(12) 0.0413(6) Uani 1 1 d .
O2B O 0.2234(3) 0.1419(3) 0.34295(15) 0.0520(8) Uani 1 1 d .
O3B O 0.1330(3) 0.1606(3) 0.49497(16) 0.0524(8) Uani 1 1 d .
O4B O 0.3563(2) -0.0255(3) 0.57891(14) 0.0406(6) Uani 1 1 d .
O5B O 0.5478(2) 0.0409(3) 0.47280(12) 0.0305(6) Uani 1 1 d .
O6B O 0.7767(3) 0.1231(3) 0.59420(15) 0.0506(7) Uani 1 1 d .
C1B C 0.4597(4) 0.0877(4) 0.40262(19) 0.0355(8) Uani 1 1 d .
H1B H 0.4849 0.1966 0.3876 0.043 Uiso 1 1 calc R
C2B C 0.3039(3) 0.0799(5) 0.4131(2) 0.0377(9) Uani 1 1 d .
H2B H 0.2757 -0.0315 0.4210 0.045 Uiso 1 1 calc R
C3B C 0.2777(3) 0.1789(4) 0.4833(2) 0.0379(9) Uani 1 1 d .
H3B H 0.2942 0.2917 0.4710 0.046 Uiso 1 1 calc R
C4B C 0.3811(4) 0.1330(4) 0.55610(19) 0.0338(8) Uani 1 1 d .
H4B H 0.3691 0.2057 0.6005 0.041 Uiso 1 1 calc R
C5B C 0.5315(3) 0.1432(4) 0.53798(19) 0.0327(8) Uani 1 1 d .
H5B H 0.5520 0.2538 0.5234 0.039 Uiso 1 1 calc R
C6B C 0.6357(3) 0.0945(4) 0.6075(2) 0.0384(9) Uani 1 1 d .
H6C H 0.6166 0.1534 0.6547 0.046 Uiso 1 1 calc R
H6D H 0.6237 -0.0189 0.6178 0.046 Uiso 1 1 calc R
C7B C 0.6103(4) 0.0132(5) 0.3116(2) 0.0554(11) Uani 1 1 d .
H7D H 0.6263 -0.0708 0.2747 0.083 Uiso 1 1 calc R
H7E H 0.6908 0.0179 0.3542 0.083 Uiso 1 1 calc R
H7F H 0.6014 0.1139 0.2835 0.083 Uiso 1 1 calc R
C8B C 0.1123(4) 0.0439(6) 0.3103(2) 0.0643(13) Uani 1 1 d .
H8D H 0.0603 0.0938 0.2632 0.096 Uiso 1 1 calc R
H8E H 0.0474 0.0258 0.3490 0.096 Uiso 1 1 calc R
H8F H 0.1513 -0.0568 0.2956 0.096 Uiso 1 1 calc R
C9B C 0.0657(5) 0.2920(6) 0.5153(4) 0.096(2) Uani 1 1 d .
H9D H -0.0331 0.2666 0.5207 0.143 Uiso 1 1 calc R
H9E H 0.0673 0.3720 0.4743 0.143 Uiso 1 1 calc R
H9F H 0.1144 0.3324 0.5655 0.143 Uiso 1 1 calc R
C10B C 0.2750(5) -0.0406(7) 0.6414(3) 0.0820(17) Uani 1 1 d .
H10D H 0.2662 -0.1520 0.6544 0.123 Uiso 1 1 calc R
H10E H 0.1801 0.0039 0.6255 0.123 Uiso 1 1 calc R
H10F H 0.3221 0.0157 0.6878 0.123 Uiso 1 1 calc R
C11B C 0.8742(4) 0.0682(6) 0.6585(3) 0.0642(13) Uani 1 1 d .
H11D H 0.9715 0.0896 0.6486 0.096 Uiso 1 1 calc R
H11E H 0.8616 -0.0452 0.6647 0.096 Uiso 1 1 calc R
H11F H 0.8570 0.1222 0.7068 0.096 Uiso 1 1 calc R

loop_
_atom_site_aniso_label
_atom_site_aniso_U_11
_atom_site_aniso_U_22
_atom_site_aniso_U_33
_atom_site_aniso_U_23
_atom_site_aniso_U_13
_atom_site_aniso_U_12
O1A 0.0633(18) 0.0499(17) 0.0273(13) -0.0016(13) 0.0067(12) 0.0073(14)
O2A 0.0575(18) 0.0417(17) 0.0514(16) 0.0060(15) -0.0162(14) 0.0005(14)
O3A 0.0326(15) 0.0487(18) 0.098(2) 0.0165(18) 0.0127(14) 0.0068(13)
O4A 0.0491(16) 0.0500(18) 0.0538(16) 0.0194(14) 0.0206(13) 0.0023(13)
O5A 0.0357(14) 0.0307(14) 0.0261(12) 0.0001(11) 0.0011(10) 0.0062(11)
O6A 0.0337(15) 0.066(2) 0.0464(15) 0.0044(15) -0.0020(12) 0.0033(14)
C1A 0.044(2) 0.028(2) 0.0312(19) 0.0029(16) 0.0009(16) 0.0010(16)
C2A 0.041(2) 0.035(2) 0.037(2) 0.0074(18) -0.0072(16) 0.0005(17)
C3A 0.034(2) 0.028(2) 0.054(2) 0.0096(17) 0.0103(17) 0.0013(15)
C4A 0.040(2) 0.032(2) 0.038(2) 0.0012(17) 0.0118(16) 0.0046(17)
C5A 0.036(2) 0.031(2) 0.0329(19) -0.0045(16) 0.0085(15) 0.0008(16)
C6A 0.043(2) 0.041(2) 0.0287(18) -0.0058(16) 0.0070(16) 0.0051(17)
C7A 0.087(3) 0.063(3) 0.041(2) 0.009(2) 0.025(2) 0.014(3)
C8A 0.065(3) 0.074(4) 0.063(3) 0.001(3) -0.030(2) -0.006(3)
C9A 0.068(3) 0.090(4) 0.155(5) 0.046(4) 0.063(3) 0.035(3)
C10A 0.092(4) 0.111(5) 0.115(4) 0.064(4) 0.075(4) 0.039(4)
C11A 0.051(3) 0.085(4) 0.051(3) 0.000(3) -0.008(2) 0.015(3)
O1B 0.0556(15) 0.0424(17) 0.0266(12) -0.0075(12) 0.0083(11) -0.0057(13)
O2B 0.0516(17) 0.0510(18) 0.0476(16) 0.0133(14) -0.0133(13) -0.0051(14)
O3B 0.0367(16) 0.0469(18) 0.0747(19) 0.0049(15) 0.0115(14) 0.0057(13)
O4B 0.0443(14) 0.0391(16) 0.0417(14) 0.0069(12) 0.0172(11) 0.0003(12)
O5B 0.0373(13) 0.0277(14) 0.0266(12) -0.0047(11) 0.0046(10) 0.0017(11)
O6B 0.0349(15) 0.064(2) 0.0510(16) -0.0028(15) -0.0011(12) -0.0002(13)
C1B 0.047(2) 0.030(2) 0.0290(18) -0.0014(16) 0.0050(16) -0.0058(17)
C2B 0.038(2) 0.035(2) 0.037(2) 0.0028(17) -0.0047(16) -0.0017(17)
C3B 0.032(2) 0.029(2) 0.053(2) 0.0005(18) 0.0110(17) -0.0021(15)
C4B 0.043(2) 0.028(2) 0.0319(18) -0.0054(16) 0.0100(15) 0.0020(16)
C5B 0.038(2) 0.0252(19) 0.0358(19) -0.0059(16) 0.0073(16) -0.0008(15)
C6B 0.036(2) 0.039(2) 0.040(2) -0.0134(17) 0.0025(16) 0.0004(16)
C7B 0.066(3) 0.060(3) 0.044(2) -0.007(2) 0.021(2) -0.001(2)
C8B 0.055(3) 0.083(3) 0.048(2) 0.011(3) -0.017(2) -0.015(3)
C9B 0.076(4) 0.076(4) 0.150(6) 0.030(4) 0.069(4) 0.032(3)
C10B 0.080(3) 0.086(4) 0.093(4) 0.040(3) 0.058(3) 0.023(3)
C11B 0.044(2) 0.074(3) 0.069(3) -0.006(3) -0.010(2) 0.005(2)

loop_
_atom_type_symbol
_atom_type_description
_atom_type_scat_dispersion_real
_atom_type_scat_dispersion_imag
_atom_type_scat_source
C C 0.0033 0.0016 'International Tables Vol C Tables 4.2.6.8 and 6.1.1.4'
H H 0.0000 0.0000 'International Tables Vol C Tables 4.2.6.8 and 6.1.1.4'
O O 0.0106 0.0060 'International Tables Vol C Tables 4.2.6.8 and 6.1.1.4'

loop_
_geom_angle_atom_site_label_1
_geom_angle_atom_site_label_2
_geom_angle_atom_site_label_3
_geom_angle
C1A O1A C7A 112.5(3)
C8A O2A C2A 114.9(3)
C9A O3A C3A 117.4(3)
C10A O4A C4A 114.4(3)
C1A O5A C5A 111.4(2)
C6A O6A C11A 111.2(3)
O1A C1A O5A 107.0(3)
O1A C1A C2A 109.3(3)
O5A C1A C2A 110.6(3)
O2A C2A C3A 109.3(3)
O2A C2A C1A 108.7(3)
C3A C2A C1A 110.3(3)
O3A C3A C2A 110.4(3)
O3A C3A C4A 110.3(3)
C2A C3A C4A 111.1(3)
O4A C4A C5A 107.9(3)
O4A C4A C3A 110.8(3)
C5A C4A C3A 110.0(3)
O5A C5A C6A 108.0(3)
O5A C5A C4A 109.7(3)
C6A C5A C4A 112.6(3)
O6A C6A C5A 109.7(3)
C1B O1B C7B 113.2(3)
C8B O2B C2B 113.5(3)
C9B O3B C3B 116.3(3)
C10B O4B C4B 114.9(3)
C1B O5B C5B 111.7(2)
C6B O6B C11B 110.4(3)
O1B C1B O5B 107.2(3)
O1B C1B C2B 108.4(3)
O5B C1B C2B 110.8(3)
O2B C2B C1B 107.4(3)
O2B C2B C3B 109.4(3)
C1B C2B C3B 110.0(3)
O3B C3B C2B 108.6(3)
O3B C3B C4B 112.3(3)
C2B C3B C4B 110.3(3)
O4B C4B C5B 107.9(3)
O4B C4B C3B 110.6(3)
C5B C4B C3B 109.6(3)
O5B C5B C6B 108.5(3)
O5B C5B C4B 109.5(3)
C6B C5B C4B 111.1(3)
O6B C6B C5B 111.0(3)

loop_
_geom_bond_atom_site_label_1
_geom_bond_atom_site_label_2
_geom_bond_distance
O1A C1A 1.397(4)
O1A C7A 1.426(5)
O2A C8A 1.393(5)
O2A C2A 1.427(4)
O3A C9A 1.355(5)
O3A C3A 1.423(4)
O4A C10A 1.415(5)
O4A C4A 1.430(4)
O5A C1A 1.418(4)
O5A C5A 1.437(4)
O6A C6A 1.408(4)
O6A C11A 1.420(4)
C1A C2A 1.516(5)
C2A C3A 1.510(5)
C3A C4A 1.521(5)
C4A C5A 1.514(5)
C5A C6A 1.497(5)
O1B C1B 1.389(4)
O1B C7B 1.423(4)
O2B C8B 1.398(5)
O2B C2B 1.430(4)
O3B C9B 1.358(5)
O3B C3B 1.425(4)
O4B C10B 1.411(5)
O4B C4B 1.433(4)
O5B C1B 1.421(4)
O5B C5B 1.442(4)
O6B C6B 1.411(4)
O6B C11B 1.414(5)
C1B C2B 1.516(5)
C2B C3B 1.519(5)
C3B C4B 1.524(5)
C4B C5B 1.506(5)
C5B C6B 1.496(4)
